data_1519606
loop_
_publ_author_name
'Butler, Ian R.'
'Horton, Peter N.'
'Hursthouse, Michael B.'

_publ_section_title
;
 C34H62FeP4
;
_journal_name_full 'Crystal Structure Report Archive'
_journal_page_first 918
_journal_year 2004
_chemical_formula_sum 'C34 H62 Fe P4'
_chemical_formula_weight 650.57
_space_group_IT_number 14
_symmetry_cell_setting monoclinic
_symmetry_space_group_name_Hall '-P 2yn'
_symmetry_space_group_name_H-M 'P 1 21/n 1'
_atom_sites_solution_hydrogens geom
_atom_sites_solution_primary direct
_atom_sites_solution_secondary difmap
_cell_angle_alpha 90.00
_cell_angle_beta 100.896(9)
_cell_angle_gamma 90.00
_cell_formula_units_Z 2
_cell_length_a 10.0484(7)
_cell_length_b 12.2174(10)
_cell_length_c 14.7534(19)
_cell_measurement_reflns_used 4280
_cell_measurement_temperature 120(2)
_cell_measurement_theta_max 27.485
_cell_measurement_theta_min 2.910
_cell_volume 1778.6(3)
_computing_cell_refinement ' DENZO (Otwinowski & Minor, 1997) and COLLECT (Hooft, 1998)'
_computing_data_collection ' DENZO (Otwinowski and Minor, 1997)'
_computing_data_reduction ' DENZO (Otwinowski & Minor, 1997) and COLLECT (Hooft, 1998)'
_computing_molecular_graphics 'PLATON (Spek, 1990)'
_computing_structure_refinement 'SHELXL-97 (Sheldrick, 1997b)'
_computing_structure_solution 'SHELXS-97 (Sheldrick, 1997a)'
_diffrn_ambient_temperature 120(2)
_diffrn_detector_area_resol_mean 9.091
_diffrn_measured_fraction_theta_full 0.999
_diffrn_measured_fraction_theta_max 0.999
_diffrn_measurement_device_type 'Nonius KappaCCD Area Detector'
_diffrn_measurement_method '\f and \w scans to fill Ewald Sphere'
_diffrn_radiation_monochromator graphite
_diffrn_radiation_source 'Nonius FR591 rotating anode'
_diffrn_radiation_type MoK\a
_diffrn_radiation_wavelength 0.71073
_diffrn_reflns_av_R_equivalents 0.0463
_diffrn_reflns_av_sigmaI/netI 0.0293
_diffrn_reflns_limit_h_max 13
_diffrn_reflns_limit_h_min -13
_diffrn_reflns_limit_k_max 15
_diffrn_reflns_limit_k_min -14
_diffrn_reflns_limit_l_max 19
_diffrn_reflns_limit_l_min -19
_diffrn_reflns_number 23588
_diffrn_reflns_theta_full 27.48
_diffrn_reflns_theta_max 27.48
_diffrn_reflns_theta_min 3.18
_exptl_absorpt_coefficient_mu 0.625
_exptl_absorpt_correction_T_max 0.9635
_exptl_absorpt_correction_T_min 0.8747
_exptl_absorpt_correction_type multi-scan
_exptl_absorpt_process_details 'SORTAV Blessing (1997)'
_exptl_crystal_colour Orange
_exptl_crystal_density_diffrn 1.215
_exptl_crystal_density_method 'not measured'
_exptl_crystal_description Shard
_exptl_crystal_F_000 704
_exptl_crystal_size_max 0.22
_exptl_crystal_size_mid 0.12
_exptl_crystal_size_min 0.06
_refine_diff_density_max 0.337
_refine_diff_density_min -0.289
_refine_diff_density_rms 0.058
_refine_ls_extinction_method none
_refine_ls_goodness_of_fit_ref 1.027
_refine_ls_hydrogen_treatment constr
_refine_ls_matrix_type full
_refine_ls_number_parameters 186
_refine_ls_number_reflns 4072
_refine_ls_number_restraints 0
_refine_ls_restrained_S_all 1.027
_refine_ls_R_factor_all 0.0323
_refine_ls_R_factor_gt 0.0263
_refine_ls_shift/su_max 0.002
_refine_ls_shift/su_mean 0.000
_refine_ls_structure_factor_coef Fsqd
_refine_ls_weighting_details 'calc w=1/[\s^2^(Fo^2^)+(0.0250P)^2^+0.9177P] where P=(Fo^2^+2Fc^2^)/3'
_refine_ls_weighting_scheme calc
_refine_ls_wR_factor_gt 0.0624
_refine_ls_wR_factor_ref 0.0651
_reflns_number_gt 3591
_reflns_number_total 4072
_reflns_threshold_expression >2sigma(I)
_cod_data_source_file eCrystal-918.cif
_cod_data_source_block s92
_cod_depositor_comments
;
Citation :
Butler, Ian R. and Horton, Peter N. and Hursthouse, Michael B. (2004) 
University of Southampton, Crystal Structure Report Archive. 
(doi:10.5258/ecrystals/918)

More at:
http://ecrystals.chem.soton.ac.uk/918/
;
_cod_original_sg_symbol_H-M P2(1)/n
_cod_database_code 1519606

loop_
_symmetry_equiv_pos_as_xyz
'x, y, z'
'-x+1/2, y+1/2, -z+1/2'
'-x, -y, -z'
'x-1/2, -y-1/2, z-1/2'

loop_
_atom_site_label
_atom_site_type_symbol
_atom_site_fract_x
_atom_site_fract_y
_atom_site_fract_z
_atom_site_U_iso_or_equiv
_atom_site_adp_type
_atom_site_occupancy
_atom_site_symmetry_multiplicity
_atom_site_calc_flag
_atom_site_refinement_flags
_atom_site_disorder_assembly
_atom_site_disorder_group
C1 C 0.98954(12) 0.41259(10) 1.12038(8) 0.0122(2) Uani 1 1 d . . .
C2 C 1.12955(12) 0.43129(10) 1.11201(8) 0.0122(2) Uani 1 1 d . . .
C3 C 1.14741(13) 0.54754(10) 1.10767(8) 0.0137(3) Uani 1 1 d . . .
H3 H 1.2291 0.5835 1.1017 0.016 Uiso 1 1 calc R . .
C4 C 1.02379(13) 0.60030(10) 1.11375(9) 0.0146(3) Uani 1 1 d . . .
H4 H 1.0088 0.6771 1.1136 0.018 Uiso 1 1 calc R . .
C5 C 0.92693(13) 0.51833(10) 1.12002(9) 0.0139(3) Uani 1 1 d . . .
H5 H 0.8348 0.5311 1.1235 0.017 Uiso 1 1 calc R . .
C6 C 0.77659(13) 0.25539(11) 1.04943(9) 0.0161(3) Uani 1 1 d . . .
H6 H 0.8158 0.2688 0.9930 0.019 Uiso 1 1 calc R . .
C7 C 0.73808(15) 0.13371(12) 1.04670(10) 0.0236(3) Uani 1 1 d . . .
H7A H 0.6954 0.1165 1.0995 0.035 Uiso 1 1 calc R . .
H7B H 0.8198 0.0890 1.0497 0.035 Uiso 1 1 calc R . .
H7C H 0.6744 0.1179 0.9892 0.035 Uiso 1 1 calc R . .
C8 C 0.65132(14) 0.32835(12) 1.03967(10) 0.0215(3) Uani 1 1 d . . .
H8A H 0.5897 0.3115 0.9815 0.032 Uiso 1 1 calc R . .
H8B H 0.6788 0.4053 1.0398 0.032 Uiso 1 1 calc R . .
H8C H 0.6051 0.3150 1.0914 0.032 Uiso 1 1 calc R . .
C9 C 0.82655(14) 0.32904(12) 1.24222(9) 0.0180(3) Uani 1 1 d . . .
H9 H 0.7584 0.3862 1.2169 0.022 Uiso 1 1 calc R . .
C10 C 0.75394(16) 0.23112(13) 1.27547(10) 0.0255(3) Uani 1 1 d . . .
H10A H 0.8194 0.1724 1.2951 0.038 Uiso 1 1 calc R . .
H10B H 0.6834 0.2048 1.2250 0.038 Uiso 1 1 calc R . .
H10C H 0.7124 0.2535 1.3276 0.038 Uiso 1 1 calc R . .
C11 C 0.92749(16) 0.37670(14) 1.32264(10) 0.0269(3) Uani 1 1 d . . .
H11A H 0.8801 0.3964 1.3726 0.040 Uiso 1 1 calc R . .
H11B H 0.9697 0.4421 1.3020 0.040 Uiso 1 1 calc R . .
H11C H 0.9976 0.3222 1.3450 0.040 Uiso 1 1 calc R . .
C12 C 1.22987(13) 0.20189(11) 1.11032(9) 0.0151(3) Uani 1 1 d . . .
H12 H 1.1845 0.1907 1.1644 0.018 Uiso 1 1 calc R . .
C13 C 1.13400(14) 0.16667(11) 1.02200(10) 0.0188(3) Uani 1 1 d . . .
H13A H 1.1797 0.1748 0.9693 0.028 Uiso 1 1 calc R . .
H13B H 1.0527 0.2127 1.0126 0.028 Uiso 1 1 calc R . .
H13C H 1.1081 0.0900 1.0275 0.028 Uiso 1 1 calc R . .
C14 C 1.35857(14) 0.13201(12) 1.12242(11) 0.0232(3) Uani 1 1 d . . .
H14A H 1.3337 0.0546 1.1139 0.035 Uiso 1 1 calc R . .
H14B H 1.4119 0.1430 1.1846 0.035 Uiso 1 1 calc R . .
H14C H 1.4125 0.1537 1.0765 0.035 Uiso 1 1 calc R . .
C15 C 1.38047(14) 0.36778(12) 1.22314(10) 0.0209(3) Uani 1 1 d . . .
H15 H 1.4523 0.3100 1.2317 0.025 Uiso 1 1 calc R . .
C16 C 1.30238(16) 0.35248(14) 1.30086(10) 0.0286(4) Uani 1 1 d . . .
H16A H 1.3639 0.3620 1.3603 0.043 Uiso 1 1 calc R . .
H16B H 1.2634 0.2787 1.2975 0.043 Uiso 1 1 calc R . .
H16C H 1.2295 0.4068 1.2949 0.043 Uiso 1 1 calc R . .
C17 C 1.45442(17) 0.47767(13) 1.23186(12) 0.0332(4) Uani 1 1 d . . .
H17A H 1.3890 0.5369 1.2329 0.050 Uiso 1 1 calc R . .
H17B H 1.4996 0.4876 1.1791 0.050 Uiso 1 1 calc R . .
H17C H 1.5221 0.4789 1.2892 0.050 Uiso 1 1 calc R . .
P1 P 0.91676(3) 0.28269(3) 1.14983(2) 0.01352(8) Uani 1 1 d . . .
P2 P 1.27861(3) 0.34802(3) 1.10428(2) 0.01357(8) Uani 1 1 d . . .
Fe1 Fe 1.0000 0.5000 1.0000 0.01061(7) Uani 1 2 d S . .

loop_
_atom_site_aniso_label
_atom_site_aniso_U_11
_atom_site_aniso_U_22
_atom_site_aniso_U_33
_atom_site_aniso_U_23
_atom_site_aniso_U_13
_atom_site_aniso_U_12
C1 0.0137(6) 0.0118(6) 0.0111(6) 0.0006(5) 0.0024(5) 0.0004(5)
C2 0.0137(6) 0.0111(6) 0.0110(6) 0.0011(5) 0.0004(5) 0.0010(5)
C3 0.0151(6) 0.0126(6) 0.0124(6) 0.0000(5) -0.0004(5) -0.0015(5)
C4 0.0201(6) 0.0106(6) 0.0120(6) -0.0017(5) -0.0001(5) 0.0014(5)
C5 0.0154(6) 0.0146(6) 0.0118(6) -0.0006(5) 0.0029(5) 0.0027(5)
C6 0.0177(6) 0.0147(6) 0.0159(6) -0.0015(5) 0.0034(5) -0.0018(5)
C7 0.0269(8) 0.0180(7) 0.0257(7) -0.0041(6) 0.0043(6) -0.0057(6)
C8 0.0156(6) 0.0241(7) 0.0235(7) -0.0023(6) 0.0007(5) -0.0002(6)
C9 0.0180(7) 0.0201(7) 0.0172(6) -0.0009(5) 0.0066(5) -0.0028(5)
C10 0.0275(8) 0.0290(8) 0.0233(7) -0.0005(6) 0.0130(6) -0.0095(6)
C11 0.0316(8) 0.0333(8) 0.0166(7) -0.0045(6) 0.0067(6) -0.0109(7)
C12 0.0165(6) 0.0121(6) 0.0167(6) 0.0011(5) 0.0033(5) 0.0027(5)
C13 0.0197(7) 0.0156(7) 0.0204(7) -0.0018(5) 0.0026(5) 0.0014(5)
C14 0.0203(7) 0.0157(7) 0.0322(8) 0.0008(6) 0.0014(6) 0.0063(5)
C15 0.0168(6) 0.0196(7) 0.0232(7) -0.0028(6) -0.0041(5) 0.0064(5)
C16 0.0335(8) 0.0331(9) 0.0165(7) -0.0005(6) -0.0018(6) 0.0109(7)
C17 0.0260(8) 0.0276(8) 0.0404(10) -0.0097(7) -0.0079(7) -0.0019(7)
P1 0.01368(16) 0.01210(16) 0.01528(16) 0.00130(12) 0.00404(12) -0.00031(12)
P2 0.01209(16) 0.01248(16) 0.01626(17) 0.00069(12) 0.00292(13) 0.00166(12)
Fe1 0.01193(13) 0.00894(13) 0.01064(13) 0.00040(9) 0.00131(9) 0.00122(9)

loop_
_atom_type_symbol
_atom_type_description
_atom_type_scat_dispersion_real
_atom_type_scat_dispersion_imag
_atom_type_scat_source
C C 0.0033 0.0016 'International Tables Vol C Tables 4.2.6.8 and 6.1.1.4'
H H 0.0000 0.0000 'International Tables Vol C Tables 4.2.6.8 and 6.1.1.4'
P P 0.1023 0.0942 'International Tables Vol C Tables 4.2.6.8 and 6.1.1.4'
Fe Fe 0.3463 0.8444 'International Tables Vol C Tables 4.2.6.8 and 6.1.1.4'

loop_
_geom_angle_atom_site_label_1
_geom_angle_atom_site_label_2
_geom_angle_atom_site_label_3
_geom_angle
_geom_angle_site_symmetry_1
_geom_angle_site_symmetry_3
C5 C1 C2 106.77(11) . .
C5 C1 P1 125.82(9) . .
C2 C1 P1 126.30(9) . .
C5 C1 Fe1 68.28(7) . .
C2 C1 Fe1 69.07(7) . .
P1 C1 Fe1 136.83(7) . .
C3 C2 C1 106.90(11) . .
C3 C2 P2 115.87(9) . .
C1 C2 P2 137.21(10) . .
C3 C2 Fe1 68.24(7) . .
C1 C2 Fe1 70.13(7) . .
P2 C2 Fe1 124.86(7) . .
C4 C3 C2 109.20(11) . .
C4 C3 Fe1 70.30(7) . .
C2 C3 Fe1 71.00(7) . .
C4 C3 H3 125.4 . .
C2 C3 H3 125.4 . .
Fe1 C3 H3 124.9 . .
C5 C4 C3 107.75(11) . .
C5 C4 Fe1 69.83(7) . .
C3 C4 Fe1 69.21(7) . .
C5 C4 H4 126.1 . .
C3 C4 H4 126.1 . .
Fe1 C4 H4 126.4 . .
C4 C5 C1 109.35(11) . .
C4 C5 Fe1 69.97(7) . .
C1 C5 Fe1 71.18(7) . .
C4 C5 H5 125.3 . .
C1 C5 H5 125.3 . .
Fe1 C5 H5 125.1 . .
C8 C6 C7 111.33(11) . .
C8 C6 P1 117.03(9) . .
C7 C6 P1 109.99(9) . .
C8 C6 H6 105.9 . .
C7 C6 H6 105.9 . .
P1 C6 H6 105.9 . .
C6 C7 H7A 109.5 . .
C6 C7 H7B 109.5 . .
H7A C7 H7B 109.5 . .
C6 C7 H7C 109.5 . .
H7A C7 H7C 109.5 . .
H7B C7 H7C 109.5 . .
C6 C8 H8A 109.5 . .
C6 C8 H8B 109.5 . .
H8A C8 H8B 109.5 . .
C6 C8 H8C 109.5 . .
H8A C8 H8C 109.5 . .
H8B C8 H8C 109.5 . .
C11 C9 C10 109.69(12) . .
C11 C9 P1 109.98(10) . .
C10 C9 P1 108.94(10) . .
C11 C9 H9 109.4 . .
C10 C9 H9 109.4 . .
P1 C9 H9 109.4 . .
C9 C10 H10A 109.5 . .
C9 C10 H10B 109.5 . .
H10A C10 H10B 109.5 . .
C9 C10 H10C 109.5 . .
H10A C10 H10C 109.5 . .
H10B C10 H10C 109.5 . .
C9 C11 H11A 109.5 . .
C9 C11 H11B 109.5 . .
H11A C11 H11B 109.5 . .
C9 C11 H11C 109.5 . .
H11A C11 H11C 109.5 . .
H11B C11 H11C 109.5 . .
C13 C12 C14 108.94(11) . .
C13 C12 P2 111.04(9) . .
C14 C12 P2 108.47(9) . .
C13 C12 H12 109.5 . .
C14 C12 H12 109.5 . .
P2 C12 H12 109.5 . .
C12 C13 H13A 109.5 . .
C12 C13 H13B 109.5 . .
H13A C13 H13B 109.5 . .
C12 C13 H13C 109.5 . .
H13A C13 H13C 109.5 . .
H13B C13 H13C 109.5 . .
C12 C14 H14A 109.5 . .
C12 C14 H14B 109.5 . .
H14A C14 H14B 109.5 . .
C12 C14 H14C 109.5 . .
H14A C14 H14C 109.5 . .
H14B C14 H14C 109.5 . .
C16 C15 C17 110.92(13) . .
C16 C15 P2 115.00(10) . .
C17 C15 P2 111.31(11) . .
C16 C15 H15 106.3 . .
C17 C15 H15 106.3 . .
P2 C15 H15 106.3 . .
C15 C16 H16A 109.5 . .
C15 C16 H16B 109.5 . .
H16A C16 H16B 109.5 . .
C15 C16 H16C 109.5 . .
H16A C16 H16C 109.5 . .
H16B C16 H16C 109.5 . .
C15 C17 H17A 109.5 . .
C15 C17 H17B 109.5 . .
H17A C17 H17B 109.5 . .
C15 C17 H17C 109.5 . .
H17A C17 H17C 109.5 . .
H17B C17 H17C 109.5 . .
C1 P1 C9 100.45(6) . .
C1 P1 C6 103.95(6) . .
C9 P1 C6 103.65(6) . .
C2 P2 C12 107.74(6) . .
C2 P2 C15 100.30(6) . .
C12 P2 C15 100.45(6) . .
C3 Fe1 C3 180.0 3_767 .
C3 Fe1 C5 112.15(5) 3_767 .
C3 Fe1 C5 67.85(5) . .
C3 Fe1 C5 67.85(5) 3_767 3_767
C3 Fe1 C5 112.15(5) . 3_767
C5 Fe1 C5 180.0 . 3_767
C3 Fe1 C4 139.51(5) 3_767 .
C3 Fe1 C4 40.49(5) . .
C5 Fe1 C4 40.19(5) . .
C5 Fe1 C4 139.81(5) 3_767 .
C3 Fe1 C4 40.49(5) 3_767 3_767
C3 Fe1 C4 139.51(5) . 3_767
C5 Fe1 C4 139.81(5) . 3_767
C5 Fe1 C4 40.19(5) 3_767 3_767
C4 Fe1 C4 180.0 . 3_767
C3 Fe1 C2 40.75(5) 3_767 3_767
C3 Fe1 C2 139.25(5) . 3_767
C5 Fe1 C2 111.68(5) . 3_767
C5 Fe1 C2 68.32(5) 3_767 3_767
C4 Fe1 C2 111.55(5) . 3_767
C4 Fe1 C2 68.45(5) 3_767 3_767
C3 Fe1 C2 139.25(5) 3_767 .
C3 Fe1 C2 40.75(5) . .
C5 Fe1 C2 68.32(5) . .
C5 Fe1 C2 111.68(5) 3_767 .
C4 Fe1 C2 68.45(5) . .
C4 Fe1 C2 111.55(5) 3_767 .
C2 Fe1 C2 180.000(1) 3_767 .
C3 Fe1 C1 111.71(5) 3_767 .
C3 Fe1 C1 68.29(5) . .
C5 Fe1 C1 40.54(5) . .
C5 Fe1 C1 139.46(5) 3_767 .
C4 Fe1 C1 68.15(5) . .
C4 Fe1 C1 111.85(5) 3_767 .
C2 Fe1 C1 139.20(5) 3_767 .
C2 Fe1 C1 40.80(5) . .
C3 Fe1 C1 68.29(5) 3_767 3_767
C3 Fe1 C1 111.71(5) . 3_767
C5 Fe1 C1 139.46(5) . 3_767
C5 Fe1 C1 40.54(5) 3_767 3_767
C4 Fe1 C1 111.85(5) . 3_767
C4 Fe1 C1 68.15(5) 3_767 3_767
C2 Fe1 C1 40.80(5) 3_767 3_767
C2 Fe1 C1 139.20(5) . 3_767
C1 Fe1 C1 180.0 . 3_767

loop_
_geom_bond_atom_site_label_1
_geom_bond_atom_site_label_2
_geom_bond_distance
_geom_bond_site_symmetry_2
C1 C5 1.4365(17) .
C1 C2 1.4534(17) .
C1 P1 1.8336(13) .
C1 Fe1 2.0920(12) .
C2 C3 1.4345(18) .
C2 P2 1.8320(13) .
C2 Fe1 2.0777(12) .
C3 C4 1.4173(18) .
C3 Fe1 2.0408(12) .
C3 H3 0.9500 .
C4 C5 1.4116(18) .
C4 Fe1 2.0551(13) .
C4 H4 0.9500 .
C5 Fe1 2.0533(13) .
C5 H5 0.9500 .
C6 C8 1.5269(19) .
C6 C7 1.5347(19) .
C6 P1 1.8710(13) .
C6 H6 1.0000 .
C7 H7A 0.9800 .
C7 H7B 0.9800 .
C7 H7C 0.9800 .
C8 H8A 0.9800 .
C8 H8B 0.9800 .
C8 H8C 0.9800 .
C9 C11 1.5233(19) .
C9 C10 1.5295(19) .
C9 P1 1.8622(14) .
C9 H9 1.0000 .
C10 H10A 0.9800 .
C10 H10B 0.9800 .
C10 H10C 0.9800 .
C11 H11A 0.9800 .
C11 H11B 0.9800 .
C11 H11C 0.9800 .
C12 C13 1.5286(18) .
C12 C14 1.5316(18) .
C12 P2 1.8579(14) .
C12 H12 1.0000 .
C13 H13A 0.9800 .
C13 H13B 0.9800 .
C13 H13C 0.9800 .
C14 H14A 0.9800 .
C14 H14B 0.9800 .
C14 H14C 0.9800 .
C15 C16 1.518(2) .
C15 C17 1.528(2) .
C15 P2 1.8715(14) .
C15 H15 1.0000 .
C16 H16A 0.9800 .
C16 H16B 0.9800 .
C16 H16C 0.9800 .
C17 H17A 0.9800 .
C17 H17B 0.9800 .
C17 H17C 0.9800 .
Fe1 C3 2.0408(12) 3_767
Fe1 C5 2.0533(13) 3_767
Fe1 C4 2.0551(13) 3_767
Fe1 C2 2.0777(12) 3_767
Fe1 C1 2.0920(12) 3_767
